data_4023001
loop_
_publ_author_name
'Lee J. Higham'
'Jimmy Muldoon'
'P. Gabriel Kelly'
'David M. Corr'
'Helge M\"uller-Bunz'
'Declan G. Gilheany'

_publ_section_title
;
 A Re-Evaluation of the Electrophilic Substitution Reactions
 of the Ramirez Ylide
;
_journal_name_full 'Journal of Organic Chemistry'
_journal_page_first 8780
_journal_page_last 8785
_journal_paper_doi 10.1021/jo7014104
_journal_volume 72
_journal_year 2007
_chemical_formula_moiety 'C29 H25 O4 P, 0.5 C H Cl3, 0.5 C H2 Cl2'
_chemical_formula_sum 'C30 H26.5 Cl2.5 O4 P'
_chemical_formula_weight 570.61
_chemical_name_systematic
; 
 ? 
;
_space_group_IT_number 14
_symmetry_cell_setting monoclinic
_symmetry_space_group_name_Hall '-P 2yn'
_symmetry_space_group_name_H-M 'P 1 21/n 1'
_atom_sites_solution_hydrogens geom
_atom_sites_solution_primary direct
_atom_sites_solution_secondary difmap
_audit_creation_method SHELXL-97
_cell_angle_alpha 90.00
_cell_angle_beta 95.300(1)
_cell_angle_gamma 90.00
_cell_formula_units_Z 4
_cell_length_a 12.8311(9)
_cell_length_b 8.9989(6)
_cell_length_c 23.3818(16)
_cell_measurement_reflns_used 9013
_cell_measurement_temperature 100(2)
_cell_measurement_theta_max 28.20
_cell_measurement_theta_min 2.43
_cell_volume 2688.3(3)
_computing_cell_refinement 'Bruker SMART'
_computing_data_collection 'Bruker SMART'
_computing_data_reduction 'Bruker SAINT'
_computing_molecular_graphics 'Bruker SHELXTL'
_computing_publication_material 'Bruker SHELXTL'
_computing_structure_refinement 'SHELXL-97 (Sheldrick, 1997)'
_computing_structure_solution 'SHELXS-97 (Sheldrick, 1990)'
_diffrn_ambient_temperature 100(2)
_diffrn_measured_fraction_theta_full 0.966
_diffrn_measured_fraction_theta_max 0.966
_diffrn_measurement_device_type 'CCD area detector'
_diffrn_measurement_method 'phi and omega scans'
_diffrn_radiation_monochromator graphite
_diffrn_radiation_source 'fine-focus sealed tube'
_diffrn_radiation_type MoK\a
_diffrn_radiation_wavelength 0.71073
_diffrn_reflns_av_R_equivalents 0.0266
_diffrn_reflns_av_sigmaI/netI 0.0180
_diffrn_reflns_limit_h_max 16
_diffrn_reflns_limit_h_min -17
_diffrn_reflns_limit_k_max 11
_diffrn_reflns_limit_k_min -11
_diffrn_reflns_limit_l_max 31
_diffrn_reflns_limit_l_min -31
_diffrn_reflns_number 44742
_diffrn_reflns_theta_full 28.31
_diffrn_reflns_theta_max 28.31
_diffrn_reflns_theta_min 1.89
_exptl_absorpt_coefficient_mu 0.386
_exptl_absorpt_correction_T_max 0.8303
_exptl_absorpt_correction_T_min 0.7516
_exptl_absorpt_correction_type multi-scan
_exptl_absorpt_process_details SADABS
_exptl_crystal_colour yellow
_exptl_crystal_density_diffrn 1.410
_exptl_crystal_density_method 'not measured'
_exptl_crystal_description block
_exptl_crystal_F_000 1184
_exptl_crystal_size_max 0.60
_exptl_crystal_size_mid 0.50
_exptl_crystal_size_min 0.50
_refine_diff_density_max 2.271
_refine_diff_density_min -1.730
_refine_diff_density_rms 0.122
_refine_ls_extinction_method none
_refine_ls_goodness_of_fit_ref 1.050
_refine_ls_hydrogen_treatment constr
_refine_ls_matrix_type full
_refine_ls_number_parameters 354
_refine_ls_number_reflns 6451
_refine_ls_number_restraints 0
_refine_ls_restrained_S_all 1.050
_refine_ls_R_factor_all 0.0895
_refine_ls_R_factor_gt 0.0838
_refine_ls_shift/su_max 0.005
_refine_ls_shift/su_mean 0.001
_refine_ls_structure_factor_coef Fsqd
_refine_ls_weighting_details 'calc w=1/[\s^2^(Fo^2^)+(0.1195P)^2^+8.2790P] where P=(Fo^2^+2Fc^2^)/3'
_refine_ls_weighting_scheme calc
_refine_ls_wR_factor_gt 0.2269
_refine_ls_wR_factor_ref 0.2318
_reflns_number_gt 5803
_reflns_number_total 6451
_reflns_threshold_expression >2sigma(I)
_cod_data_source_file jo7014104-File003.cif
_cod_data_source_block gil17
_cod_depositor_comments
;
The following automatic conversions were performed:
'_symmetry_cell_setting' value 'Monoclinic' changed to 'monoclinic'
according to '/home/saulius/struct/CIF-dictionaries/cif_core.dic'
dictionary named 'cif_core.dic' version 2.4.1 from 2010-06-29.

Automatic conversion script
Id: cif_fix_enum 1527 2010-12-29 10:47:43Z saulius 
;
_cod_original_sg_symbol_H-M 'P 21/n'
_cod_original_formula_sum 'C30 H26.50 Cl2.50 O4 P'
_cod_database_code 4023001

loop_
_symmetry_equiv_pos_as_xyz
'x, y, z'
'-x+1/2, y+1/2, -z+1/2'
'-x, -y, -z'
'x-1/2, -y-1/2, z-1/2'

loop_
_atom_site_label
_atom_site_type_symbol
_atom_site_fract_x
_atom_site_fract_y
_atom_site_fract_z
_atom_site_U_iso_or_equiv
_atom_site_adp_type
_atom_site_occupancy
_atom_site_symmetry_multiplicity
_atom_site_calc_flag
_atom_site_refinement_flags
_atom_site_disorder_assembly
_atom_site_disorder_group
P P 0.43834(5) 0.38411(7) 0.11234(3) 0.01471(19) Uani 1 1 d . . .
O2 O 0.98053(17) 0.6971(2) 0.08059(10) 0.0255(5) Uani 1 1 d . . .
O1 O 1.11303(17) 0.5336(3) 0.09293(10) 0.0256(5) Uani 1 1 d . . .
O4 O 1.03241(19) 0.2829(3) 0.16173(10) 0.0299(5) Uani 1 1 d . . .
O3 O 0.9616(2) 0.1900(3) 0.07847(10) 0.0326(6) Uani 1 1 d . . .
C12 C 0.4086(2) 0.5774(3) 0.10167(11) 0.0156(5) Uani 1 1 d . . .
C18 C 0.3927(2) 0.3347(3) 0.18072(11) 0.0170(5) Uani 1 1 d . . .
C1 C 0.5715(2) 0.3549(3) 0.11050(12) 0.0184(5) Uani 1 1 d . . .
C2 C 0.6447(2) 0.4645(3) 0.09969(11) 0.0175(5) Uani 1 1 d . . .
H2 H 0.6301 0.5645 0.0928 0.021 Uiso 1 1 calc R . .
C6 C 0.8354(2) 0.4843(3) 0.09351(12) 0.0194(5) Uani 1 1 d . . .
H6 H 0.8214 0.5830 0.0837 0.023 Uiso 1 1 calc R . .
C9 C 1.0196(2) 0.5596(3) 0.09045(12) 0.0198(6) Uani 1 1 d . . .
C16 C 0.3249(2) 0.7754(3) 0.04594(13) 0.0230(6) Uani 1 1 d . . .
H16 H 0.2844 0.8082 0.0133 0.028 Uiso 1 1 calc R . .
C24 C 0.3635(2) 0.2786(3) 0.05753(11) 0.0169(5) Uani 1 1 d . . .
C25 C 0.2558(2) 0.2587(3) 0.05908(12) 0.0204(6) Uani 1 1 d . . .
H25 H 0.2221 0.2993 0.0890 0.024 Uiso 1 1 calc R . .
C13 C 0.4473(2) 0.6793(3) 0.14364(12) 0.0196(5) Uani 1 1 d . . .
H13 H 0.4881 0.6471 0.1762 0.024 Uiso 1 1 calc R . .
C19 C 0.2983(2) 0.3936(3) 0.19617(12) 0.0202(6) Uani 1 1 d . . .
H19 H 0.2596 0.4584 0.1715 0.024 Uiso 1 1 calc R . .
C17 C 0.3473(2) 0.6253(3) 0.05290(12) 0.0189(5) Uani 1 1 d . . .
H17 H 0.3215 0.5572 0.0252 0.023 Uiso 1 1 calc R . .
C28 C 0.3561(3) 0.1387(4) -0.03051(13) 0.0273(7) Uani 1 1 d . . .
H28 H 0.3894 0.0983 -0.0606 0.033 Uiso 1 1 calc R . .
C7 C 0.9389(2) 0.4487(3) 0.09813(12) 0.0195(6) Uani 1 1 d . . .
C29 C 0.4142(2) 0.2187(3) 0.01249(12) 0.0224(6) Uani 1 1 d . . .
H29 H 0.4858 0.2319 0.0112 0.027 Uiso 1 1 calc R . .
C15 C 0.3627(2) 0.8770(3) 0.08766(14) 0.0241(6) Uani 1 1 d . . .
H15 H 0.3469 0.9773 0.0831 0.029 Uiso 1 1 calc R . .
C8 C 0.9775(2) 0.2946(3) 0.11013(12) 0.0207(6) Uani 1 1 d . . .
C27 C 0.2499(3) 0.1190(3) -0.02888(13) 0.0253(6) Uani 1 1 d . . .
H27 H 0.2119 0.0659 -0.0579 0.030 Uiso 1 1 calc R . .
C3 C 0.7444(2) 0.3976(3) 0.10097(12) 0.0182(5) Uani 1 1 d . . .
C26 C 0.1992(2) 0.1786(3) 0.01616(13) 0.0244(6) Uani 1 1 d . . .
H26 H 0.1277 0.1646 0.0174 0.029 Uiso 1 1 calc R . .
C21 C 0.3190(3) 0.2567(4) 0.28479(12) 0.0254(6) Uani 1 1 d . . .
H21 H 0.2944 0.2303 0.3196 0.030 Uiso 1 1 calc R . .
C4 C 0.7311(2) 0.2424(3) 0.11241(13) 0.0220(6) Uani 1 1 d . . .
H4 H 0.7841 0.1715 0.1155 0.026 Uiso 1 1 calc R . .
C5 C 0.6272(2) 0.2157(3) 0.11801(13) 0.0218(6) Uani 1 1 d . . .
H5 H 0.5977 0.1240 0.1253 0.026 Uiso 1 1 calc R . .
C23 C 0.4500(2) 0.2374(4) 0.21768(13) 0.0238(6) Uani 1 1 d . . .
H23 H 0.5133 0.1992 0.2079 0.029 Uiso 1 1 calc R . .
C20 C 0.2624(2) 0.3548(4) 0.24851(13) 0.0237(6) Uani 1 1 d . . .
H20 H 0.2003 0.3949 0.2591 0.028 Uiso 1 1 calc R . .
C22 C 0.4120(3) 0.1975(4) 0.26943(13) 0.0284(7) Uani 1 1 d . . .
H22 H 0.4493 0.1308 0.2938 0.034 Uiso 1 1 calc R . .
C14 C 0.4239(2) 0.8288(3) 0.13598(13) 0.0224(6) Uani 1 1 d . . .
H14 H 0.4495 0.8974 0.1635 0.027 Uiso 1 1 calc R . .
C10 C 1.0544(3) 0.8088(4) 0.06650(15) 0.0283(7) Uani 1 1 d . . .
H10A H 1.1125 0.8104 0.0955 0.043 Uiso 1 1 calc R . .
H10B H 1.0209 0.9043 0.0647 0.043 Uiso 1 1 calc R . .
H10C H 1.0790 0.7863 0.0299 0.043 Uiso 1 1 calc R . .
C11 C 1.0714(3) 0.1353(4) 0.17588(17) 0.0347(8) Uani 1 1 d . . .
H11A H 1.0139 0.0666 0.1741 0.052 Uiso 1 1 calc R . .
H11B H 1.1065 0.1355 0.2140 0.052 Uiso 1 1 calc R . .
H11C H 1.1196 0.1058 0.1489 0.052 Uiso 1 1 calc R . .
Cl1 Cl 0.63274(10) 0.9103(2) 0.25064(6) 0.0704(4) Uani 1 1 d . . .
C1SA C 0.7687(5) 0.8847(14) 0.2489(3) 0.124(4) Uani 0.50 1 d P A 1
H1SA H 0.7921 0.8482 0.2875 0.149 Uiso 0.50 1 calc PR A 1
Cl11 Cl 0.8259(2) 1.0696(7) 0.24676(16) 0.148(3) Uani 0.50 1 d P . 1
Cl12 Cl 0.7779(5) 0.7185(14) 0.2020(4) 0.299(8) Uani 0.50 1 d P . 1
C1SB C 0.7687(5) 0.8847(14) 0.2489(3) 0.124(4) Uani 0.50 1 d P A 2
H1S1 H 0.8031 0.9703 0.2675 0.149 Uiso 0.50 1 calc PR A 2
H1S2 H 0.7883 0.7992 0.2728 0.149 Uiso 0.50 1 calc PR A 2
Cl13 Cl 0.8162(3) 0.8622(10) 0.19150(17) 0.165(3) Uani 0.50 1 d P A 2

loop_
_atom_site_aniso_label
_atom_site_aniso_U_11
_atom_site_aniso_U_22
_atom_site_aniso_U_33
_atom_site_aniso_U_23
_atom_site_aniso_U_13
_atom_site_aniso_U_12
P 0.0183(3) 0.0115(3) 0.0143(3) 0.0005(2) 0.0016(2) 0.0008(2)
O2 0.0207(10) 0.0222(11) 0.0326(12) 0.0047(9) -0.0020(9) 0.0017(8)
O1 0.0195(10) 0.0264(11) 0.0307(11) 0.0009(9) 0.0014(8) 0.0035(8)
O4 0.0368(13) 0.0233(11) 0.0272(11) 0.0039(9) -0.0106(10) 0.0039(9)
O3 0.0379(13) 0.0284(12) 0.0301(12) -0.0089(10) -0.0040(10) 0.0134(10)
C12 0.0179(12) 0.0128(12) 0.0168(12) 0.0005(9) 0.0049(10) 0.0004(9)
C18 0.0214(13) 0.0151(12) 0.0144(11) 0.0006(9) 0.0009(10) -0.0022(10)
C1 0.0200(13) 0.0169(13) 0.0182(12) 0.0002(10) 0.0018(10) 0.0020(10)
C2 0.0199(12) 0.0157(12) 0.0170(12) 0.0020(10) 0.0012(10) 0.0031(10)
C6 0.0205(13) 0.0201(13) 0.0173(12) 0.0013(10) -0.0003(10) 0.0034(10)
C9 0.0210(13) 0.0215(14) 0.0163(12) -0.0013(10) -0.0009(10) 0.0023(11)
C16 0.0271(14) 0.0188(14) 0.0234(14) 0.0075(11) 0.0029(11) 0.0028(11)
C24 0.0235(13) 0.0117(11) 0.0153(12) 0.0009(9) 0.0002(10) 0.0001(10)
C25 0.0226(13) 0.0173(13) 0.0205(13) -0.0023(10) -0.0015(10) 0.0055(10)
C13 0.0224(13) 0.0168(13) 0.0194(13) -0.0015(10) 0.0013(10) 0.0005(10)
C19 0.0240(14) 0.0200(13) 0.0168(12) 0.0004(10) 0.0028(10) 0.0008(11)
C17 0.0232(13) 0.0180(13) 0.0157(12) 0.0019(10) 0.0027(10) -0.0009(10)
C28 0.0444(19) 0.0211(14) 0.0175(13) -0.0037(11) 0.0090(13) -0.0021(13)
C7 0.0204(13) 0.0205(14) 0.0171(12) -0.0008(10) -0.0003(10) 0.0028(10)
C29 0.0296(15) 0.0192(13) 0.0195(13) -0.0007(11) 0.0078(11) -0.0036(11)
C15 0.0285(15) 0.0145(13) 0.0301(15) 0.0044(11) 0.0079(12) 0.0016(11)
C8 0.0169(12) 0.0245(14) 0.0206(13) 0.0006(11) 0.0013(10) 0.0042(11)
C27 0.0383(17) 0.0175(14) 0.0186(13) -0.0024(10) -0.0058(12) 0.0011(12)
C3 0.0190(13) 0.0188(13) 0.0167(12) 0.0013(10) 0.0002(10) 0.0032(10)
C26 0.0248(14) 0.0207(14) 0.0262(14) -0.0009(11) -0.0056(11) 0.0044(11)
C21 0.0342(16) 0.0267(15) 0.0152(13) 0.0018(11) 0.0028(11) -0.0093(13)
C4 0.0258(14) 0.0194(14) 0.0207(13) 0.0014(11) 0.0021(11) 0.0075(11)
C5 0.0263(14) 0.0156(13) 0.0238(14) 0.0006(10) 0.0039(11) 0.0023(11)
C23 0.0257(14) 0.0250(15) 0.0205(14) 0.0033(11) 0.0010(11) 0.0020(12)
C20 0.0263(14) 0.0248(15) 0.0205(13) -0.0012(11) 0.0054(11) -0.0018(12)
C22 0.0350(17) 0.0296(16) 0.0199(14) 0.0100(12) -0.0009(12) 0.0020(13)
C14 0.0257(14) 0.0164(13) 0.0258(14) -0.0042(11) 0.0057(11) -0.0021(11)
C10 0.0272(15) 0.0253(15) 0.0309(16) 0.0048(12) -0.0056(12) -0.0026(12)
C11 0.0378(18) 0.0232(16) 0.0408(19) 0.0101(14) -0.0092(15) 0.0039(14)
Cl1 0.0437(6) 0.1045(12) 0.0608(8) -0.0064(7) -0.0066(5) 0.0066(7)
C1SA 0.052(3) 0.283(14) 0.037(3) 0.015(5) 0.002(2) 0.043(5)
Cl11 0.0614(17) 0.280(6) 0.093(2) 0.139(3) -0.0476(17) -0.094(3)
Cl12 0.101(4) 0.506(16) 0.280(9) -0.350(12) -0.044(5) 0.081(6)
C1SB 0.052(3) 0.283(14) 0.037(3) 0.015(5) 0.002(2) 0.043(5)
Cl13 0.061(2) 0.373(10) 0.063(2) 0.117(4) 0.0252(17) 0.058(4)

loop_
_atom_type_symbol
_atom_type_description
_atom_type_scat_dispersion_real
_atom_type_scat_dispersion_imag
_atom_type_scat_source
C C 0.0033 0.0016 'International Tables Vol C Tables 4.2.6.8 and 6.1.1.4'
H H 0.0000 0.0000 'International Tables Vol C Tables 4.2.6.8 and 6.1.1.4'
O O 0.0106 0.0060 'International Tables Vol C Tables 4.2.6.8 and 6.1.1.4'
P P 0.1023 0.0942 'International Tables Vol C Tables 4.2.6.8 and 6.1.1.4'
Cl Cl 0.1484 0.1585 'International Tables Vol C Tables 4.2.6.8 and 6.1.1.4'

loop_
_geom_angle_atom_site_label_1
_geom_angle_atom_site_label_2
_geom_angle_atom_site_label_3
_geom_angle
_geom_angle_site_symmetry_3
C1 P C12 109.96(13) .
C1 P C24 111.38(13) .
C12 P C24 108.67(13) .
C1 P C18 112.65(13) .
C12 P C18 106.22(13) .
C24 P C18 107.74(13) .
C9 O2 C10 116.0(2) .
C8 O4 C11 114.8(3) .
C17 C12 C13 120.5(3) .
C17 C12 P 120.7(2) .
C13 C12 P 118.7(2) .
C23 C18 C19 119.9(3) .
C23 C18 P 120.6(2) .
C19 C18 P 119.6(2) .
C2 C1 C5 107.4(2) .
C2 C1 P 125.2(2) .
C5 C1 P 127.3(2) .
C1 C2 C3 108.5(2) .
C1 C2 H2 125.7 .
C3 C2 H2 125.7 .
C7 C6 C3 131.6(3) .
C7 C6 H6 114.2 .
C3 C6 H6 114.2 .
O1 C9 O2 122.3(3) .
O1 C9 C7 124.6(3) .
O2 C9 C7 113.1(2) .
C17 C16 C15 120.1(3) .
C17 C16 H16 119.9 .
C15 C16 H16 119.9 .
C29 C24 C25 120.1(3) .
C29 C24 P 119.1(2) .
C25 C24 P 120.9(2) .
C26 C25 C24 120.1(3) .
C26 C25 H25 120.0 .
C24 C25 H25 120.0 .
C14 C13 C12 119.1(3) .
C14 C13 H13 120.4 .
C12 C13 H13 120.4 .
C20 C19 C18 119.7(3) .
C20 C19 H19 120.1 .
C18 C19 H19 120.1 .
C16 C17 C12 119.5(3) .
C16 C17 H17 120.2 .
C12 C17 H17 120.2 .
C27 C28 C29 120.7(3) .
C27 C28 H28 119.7 .
C29 C28 H28 119.7 .
C6 C7 C9 121.8(3) .
C6 C7 C8 122.7(3) .
C9 C7 C8 115.5(2) .
C28 C29 C24 119.2(3) .
C28 C29 H29 120.4 .
C24 C29 H29 120.4 .
C14 C15 C16 120.1(3) .
C14 C15 H15 119.9 .
C16 C15 H15 119.9 .
O3 C8 O4 122.4(3) .
O3 C8 C7 125.2(3) .
O4 C8 C7 112.3(2) .
C28 C27 C26 120.2(3) .
C28 C27 H27 119.9 .
C26 C27 H27 119.9 .
C2 C3 C6 120.9(3) .
C2 C3 C4 107.2(3) .
C6 C3 C4 131.9(3) .
C25 C26 C27 119.8(3) .
C25 C26 H26 120.1 .
C27 C26 H26 120.1 .
C20 C21 C22 120.2(3) .
C20 C21 H21 119.9 .
C22 C21 H21 119.9 .
C5 C4 C3 108.8(3) .
C5 C4 H4 125.6 .
C3 C4 H4 125.6 .
C4 C5 C1 108.1(3) .
C4 C5 H5 126.0 .
C1 C5 H5 126.0 .
C18 C23 C22 119.6(3) .
C18 C23 H23 120.2 .
C22 C23 H23 120.2 .
C21 C20 C19 120.2(3) .
C21 C20 H20 119.9 .
C19 C20 H20 119.9 .
C21 C22 C23 120.4(3) .
C21 C22 H22 119.8 .
C23 C22 H22 119.8 .
C15 C14 C13 120.6(3) .
C15 C14 H14 119.7 .
C13 C14 H14 119.7 .
O2 C10 H10A 109.5 .
O2 C10 H10B 109.5 .
H10A C10 H10B 109.5 .
O2 C10 H10C 109.5 .
H10A C10 H10C 109.5 .
H10B C10 H10C 109.5 .
O4 C11 H11A 109.5 .
O4 C11 H11B 109.5 .
H11A C11 H11B 109.5 .
O4 C11 H11C 109.5 .
H11A C11 H11C 109.5 .
H11B C11 H11C 109.5 .
Cl1 C1SA Cl11 106.4(6) .
Cl1 C1SA Cl12 103.5(5) .
Cl11 C1SA Cl12 132.0(6) .
Cl1 C1SA H1SA 104.0 .
Cl11 C1SA H1SA 104.0 .
Cl12 C1SA H1SA 104.0 .
C1SA Cl11 Cl12 105.3(3) 2_655
C1SA Cl12 Cl11 95.1(5) 2_645

loop_
_geom_bond_atom_site_label_1
_geom_bond_atom_site_label_2
_geom_bond_distance
_geom_bond_site_symmetry_2
P C1 1.733(3) .
P C12 1.793(3) .
P C24 1.800(3) .
P C18 1.808(3) .
O2 C9 1.347(4) .
O2 C10 1.441(4) .
O1 C9 1.218(4) .
O4 C8 1.344(4) .
O4 C11 1.447(4) .
O3 C8 1.203(4) .
C12 C17 1.393(4) .
C12 C13 1.400(4) .
C18 C23 1.391(4) .
C18 C19 1.400(4) .
C1 C2 1.401(4) .
C1 C5 1.445(4) .
C2 C3 1.412(4) .
C2 H2 0.9300 .
C6 C7 1.360(4) .
C6 C3 1.429(4) .
C6 H6 0.9300 .
C9 C7 1.462(4) .
C16 C17 1.387(4) .
C16 C15 1.391(4) .
C16 H16 0.9300 .
C24 C29 1.396(4) .
C24 C25 1.397(4) .
C25 C26 1.385(4) .
C25 H25 0.9300 .
C13 C14 1.387(4) .
C13 H13 0.9300 .
C19 C20 1.391(4) .
C19 H19 0.9300 .
C17 H17 0.9300 .
C28 C27 1.378(5) .
C28 C29 1.395(4) .
C28 H28 0.9300 .
C7 C8 1.491(4) .
C29 H29 0.9300 .
C15 C14 1.384(4) .
C15 H15 0.9300 .
C27 C26 1.395(5) .
C27 H27 0.9300 .
C3 C4 1.435(4) .
C26 H26 0.9300 .
C21 C20 1.383(5) .
C21 C22 1.384(5) .
C21 H21 0.9300 .
C4 C5 1.373(4) .
C4 H4 0.9300 .
C5 H5 0.9300 .
C23 C22 1.393(4) .
C23 H23 0.9300 .
C20 H20 0.9300 .
C22 H22 0.9300 .
C14 H14 0.9300 .
C10 H10A 0.9600 .
C10 H10B 0.9600 .
C10 H10C 0.9600 .
C11 H11A 0.9600 .
C11 H11B 0.9600 .
C11 H11C 0.9600 .
Cl1 C1SA 1.764(6) .
C1SA Cl11 1.821(13) .
C1SA Cl12 1.866(12) .
C1SA H1SA 0.9800 .
Cl11 Cl12 2.302(16) 2_655
Cl12 Cl11 2.302(16) 2_645

loop_
_geom_torsion_atom_site_label_1
_geom_torsion_atom_site_label_2
_geom_torsion_atom_site_label_3
_geom_torsion_atom_site_label_4
_geom_torsion
_geom_torsion_site_symmetry_4
C1 P C12 C17 114.6(2) .
C24 P C12 C17 -7.6(3) .
C18 P C12 C17 -123.3(2) .
C1 P C12 C13 -66.1(2) .
C24 P C12 C13 171.7(2) .
C18 P C12 C13 56.1(2) .
C1 P C18 C23 -21.2(3) .
C12 P C18 C23 -141.6(2) .
C24 P C18 C23 102.1(3) .
C1 P C18 C19 159.6(2) .
C12 P C18 C19 39.2(3) .
C24 P C18 C19 -77.1(3) .
C12 P C1 C2 -2.7(3) .
C24 P C1 C2 117.8(3) .
C18 P C1 C2 -121.0(2) .
C12 P C1 C5 179.2(2) .
C24 P C1 C5 -60.3(3) .
C18 P C1 C5 60.9(3) .
C5 C1 C2 C3 -0.7(3) .
P C1 C2 C3 -179.2(2) .
C10 O2 C9 O1 7.0(4) .
C10 O2 C9 C7 -173.6(2) .
C1 P C24 C29 -15.7(3) .
C12 P C24 C29 105.6(2) .
C18 P C24 C29 -139.8(2) .
C1 P C24 C25 165.5(2) .
C12 P C24 C25 -73.2(2) .
C18 P C24 C25 41.5(3) .
C29 C24 C25 C26 0.5(4) .
P C24 C25 C26 179.2(2) .
C17 C12 C13 C14 -0.1(4) .
P C12 C13 C14 -179.5(2) .
C23 C18 C19 C20 0.2(4) .
P C18 C19 C20 179.4(2) .
C15 C16 C17 C12 -0.5(4) .
C13 C12 C17 C16 0.2(4) .
P C12 C17 C16 179.6(2) .
C3 C6 C7 C9 -177.6(3) .
C3 C6 C7 C8 3.6(5) .
O1 C9 C7 C6 -178.4(3) .
O2 C9 C7 C6 2.1(4) .
O1 C9 C7 C8 0.4(4) .
O2 C9 C7 C8 -179.1(2) .
C27 C28 C29 C24 0.2(5) .
C25 C24 C29 C28 -0.3(4) .
P C24 C29 C28 -179.0(2) .
C17 C16 C15 C14 0.8(5) .
C11 O4 C8 O3 0.5(4) .
C11 O4 C8 C7 179.6(3) .
C6 C7 C8 O3 65.5(4) .
C9 C7 C8 O3 -113.4(3) .
C6 C7 C8 O4 -113.6(3) .
C9 C7 C8 O4 67.6(3) .
C29 C28 C27 C26 -0.3(5) .
C1 C2 C3 C6 -177.5(3) .
C1 C2 C3 C4 0.5(3) .
C7 C6 C3 C2 173.2(3) .
C7 C6 C3 C4 -4.3(5) .
C24 C25 C26 C27 -0.6(4) .
C28 C27 C26 C25 0.5(5) .
C2 C3 C4 C5 -0.1(3) .
C6 C3 C4 C5 177.7(3) .
C3 C4 C5 C1 -0.3(3) .
C2 C1 C5 C4 0.6(3) .
P C1 C5 C4 179.1(2) .
C19 C18 C23 C22 1.0(5) .
P C18 C23 C22 -178.2(2) .
C22 C21 C20 C19 0.6(5) .
C18 C19 C20 C21 -1.0(5) .
C20 C21 C22 C23 0.7(5) .
C18 C23 C22 C21 -1.4(5) .
C16 C15 C14 C13 -0.6(5) .
C12 C13 C14 C15 0.3(4) .
Cl1 C1SA Cl11 Cl12 32.2(4) 2_655
Cl12 C1SA Cl11 Cl12 158.6(5) 2_655
Cl1 C1SA Cl12 Cl11 -53.4(5) 2_645
Cl11 C1SA Cl12 Cl11 179.2(4) 2_645
